data_4025000
loop_
_publ_author_name
'Jarugu Narasimha Moorthy'
'Palani Natarajan'
'Paloth Venugopalan'

_publ_contact_author_address
;Departmet of chemistry
Indian Institute of Technology - Kanpur
Kanpur - 208 016
INDIA
;
_publ_contact_author_email moorthy@iitk.ac.in
_publ_contact_author_fax +915122597436
_publ_contact_author_name 'Prof. J. N. Moorthy'
_publ_contact_author_phone +915122597498
_publ_section_title
;
Abundant Lattice Inclusion Phenomenon with Sterically Hindered and
Inherently Shape-Selective Tetraarylpyrenes
;
_journal_name_full 'Journal of Organic Chemistry'
_journal_page_first 8566
_journal_page_last 8577
_journal_paper_doi 10.1021/jo901465f
_journal_volume 74
_journal_year 2009
_chemical_formula_moiety 'C52 H50 O4, 2(C6 H6)'
_chemical_formula_sum 'C64 H62 O4'
_chemical_formula_weight 895.14
_chemical_name_common tetra(2,6-dimethyl-4-methoxyphenyl)pyrene
_chemical_name_systematic
;
 tetra(2,6-dimethyl-4-methoxyphenyl)pyrene
;
_space_group_IT_number 14
_symmetry_cell_setting monoclinic
_symmetry_Int_Tables_number 14
_symmetry_space_group_name_Hall '-P 2ybc'
_symmetry_space_group_name_H-M 'P 1 21/c 1'
_atom_sites_solution_hydrogens geom
_atom_sites_solution_primary direct
_atom_sites_solution_secondary difmap
_audit_creation_method SHELXL-97
_cell_angle_alpha 90.00
_cell_angle_beta 92.546(6)
_cell_angle_gamma 90.00
_cell_formula_units_Z 2
_cell_length_a 11.413(4)
_cell_length_b 15.265(5)
_cell_length_c 14.720(5)
_cell_measurement_reflns_used 2135
_cell_measurement_temperature 100(2)
_cell_measurement_theta_max 21.46
_cell_measurement_theta_min 2.23
_cell_volume 2561.9(14)
_computing_cell_refinement 'Bruker SAINT'
_computing_data_collection 'Bruker APEX'
_computing_data_reduction 'Bruker SAINT'
_computing_molecular_graphics 'SHELXL 5.1, XP (Sheldrick, 1994)'
_computing_publication_material SHELXS-97
_computing_structure_refinement 'SHELXL-97 (Sheldrick, 2008)'
_computing_structure_solution 'SHELXS-97 (Sheldrick, 2008)'
_diffrn_ambient_temperature 100(2)
_diffrn_measured_fraction_theta_full 0.988
_diffrn_measured_fraction_theta_max 0.988
_diffrn_measurement_device_type 'Bruker SMART APEX'
_diffrn_measurement_method 'phi and omega scans'
_diffrn_radiation_monochromator graphite
_diffrn_radiation_source 'fine-focus sealed tube'
_diffrn_radiation_type MoK\a
_diffrn_radiation_wavelength 0.71073
_diffrn_reflns_av_R_equivalents 0.0457
_diffrn_reflns_av_sigmaI/netI 0.0572
_diffrn_reflns_limit_h_max 13
_diffrn_reflns_limit_h_min -13
_diffrn_reflns_limit_k_max 12
_diffrn_reflns_limit_k_min -18
_diffrn_reflns_limit_l_max 17
_diffrn_reflns_limit_l_min -17
_diffrn_reflns_number 12880
_diffrn_reflns_theta_full 25.00
_diffrn_reflns_theta_max 25.00
_diffrn_reflns_theta_min 2.23
_exptl_absorpt_coefficient_mu 0.071
_exptl_absorpt_correction_type none
_exptl_crystal_colour 'color less'
_exptl_crystal_density_diffrn 1.160
_exptl_crystal_density_method 'not measured'
_exptl_crystal_description cubes
_exptl_crystal_F_000 956
_exptl_crystal_size_max 0.2
_exptl_crystal_size_mid 0.1
_exptl_crystal_size_min 0.1
_refine_diff_density_max 0.139
_refine_diff_density_min -0.136
_refine_diff_density_rms 0.031
_refine_ls_extinction_method none
_refine_ls_goodness_of_fit_ref 1.035
_refine_ls_hydrogen_treatment constr
_refine_ls_matrix_type full
_refine_ls_number_parameters 307
_refine_ls_number_reflns 4467
_refine_ls_number_restraints 0
_refine_ls_restrained_S_all 1.035
_refine_ls_R_factor_all 0.0932
_refine_ls_R_factor_gt 0.0575
_refine_ls_shift/su_max 0.000
_refine_ls_shift/su_mean 0.000
_refine_ls_structure_factor_coef Fsqd
_refine_ls_weighting_details 'calc w=1/[\s^2^(Fo^2^)+(0.0764P)^2^+0.0000P] where P=(Fo^2^+2Fc^2^)/3'
_refine_ls_weighting_scheme calc
_refine_ls_wR_factor_gt 0.1415
_refine_ls_wR_factor_ref 0.1567
_reflns_number_gt 2856
_reflns_number_total 4467
_reflns_threshold_expression >2sigma(I)
_cod_data_source_file jo901465f_si_001_20.cif
_cod_data_source_block H2.G17
_cod_depositor_comments
;
The following automatic conversions were performed:
'_symmetry_cell_setting' value 'Monoclinic' changed to 'monoclinic'
according to '/home/saulius/struct/CIF-dictionaries/cif_core.dic'
dictionary named 'cif_core.dic' version 2.4.1 from 2010-06-29.

Automatic conversion script
Id: cif_fix_enum 1527 2010-12-29 10:47:43Z saulius 
;
_cod_original_sg_symbol_H-M 'P 21/c'
_cod_database_code 4025000

loop_
_symmetry_equiv_pos_as_xyz
'x, y, z'
'-x, y+1/2, -z+1/2'
'-x, -y, -z'
'x, -y-1/2, z-1/2'

loop_
_atom_site_label
_atom_site_type_symbol
_atom_site_fract_x
_atom_site_fract_y
_atom_site_fract_z
_atom_site_U_iso_or_equiv
_atom_site_adp_type
_atom_site_occupancy
_atom_site_symmetry_multiplicity
_atom_site_calc_flag
_atom_site_refinement_flags
_atom_site_disorder_assembly
_atom_site_disorder_group
O1 O 0.79991(15) 0.57935(11) 0.79741(12) 0.0931(6) Uani 1 1 d . . .
O2 O 0.90108(16) 1.35543(12) 0.80837(13) 0.1004(6) Uani 1 1 d . . .
C1 C 0.54379(14) 0.99499(12) 0.53639(11) 0.0437(4) Uani 1 1 d . . .
C2 C 0.65682(15) 0.90159(12) 0.64251(12) 0.0483(5) Uani 1 1 d . . .
C3 C 0.57054(15) 0.91054(12) 0.57124(12) 0.0456(5) Uani 1 1 d . . .
C4 C 0.69029(15) 0.81495(13) 0.68292(12) 0.0503(5) Uani 1 1 d . . .
C5 C 0.60296(15) 1.07005(12) 0.57210(12) 0.0456(5) Uani 1 1 d . . .
C6 C 0.68698(15) 1.05937(13) 0.64490(12) 0.0483(5) Uani 1 1 d . . .
C7 C 0.71111(16) 0.97650(13) 0.67706(13) 0.0525(5) Uani 1 1 d . . .
H7 H 0.7669 0.9703 0.7246 0.063 Uiso 1 1 calc R . .
C8 C 0.74860(16) 1.13637(13) 0.68744(13) 0.0518(5) Uani 1 1 d . . .
C9 C 0.57377(16) 1.15327(12) 0.53442(12) 0.0501(5) Uani 1 1 d . . .
H9 H 0.6125 1.2027 0.5573 0.060 Uiso 1 1 calc R . .
C10 C 0.63707(16) 0.78557(13) 0.76005(13) 0.0554(5) Uani 1 1 d . . .
C11 C 0.50830(17) 0.83718(12) 0.53343(13) 0.0520(5) Uani 1 1 d . . .
H11 H 0.5248 0.7815 0.5562 0.062 Uiso 1 1 calc R . .
C12 C 0.77924(17) 0.76472(14) 0.64650(13) 0.0579(5) Uani 1 1 d . . .
C14 C 0.67334(18) 0.70669(14) 0.80002(14) 0.0647(6) Uani 1 1 d . . .
H14 H 0.6381 0.6870 0.8520 0.078 Uiso 1 1 calc R . .
C15 C 0.76035(18) 0.65802(14) 0.76343(15) 0.0641(6) Uani 1 1 d . . .
C16 C 0.70602(17) 1.17249(13) 0.76756(13) 0.0574(5) Uani 1 1 d . . .
C17 C 0.81324(18) 0.68765(14) 0.68771(15) 0.0667(6) Uani 1 1 d . . .
H17 H 0.8733 0.6550 0.6637 0.080 Uiso 1 1 calc R . .
C18 C 0.84660(18) 1.17188(14) 0.64957(13) 0.0613(6) Uani 1 1 d . . .
C19 C 0.76056(19) 1.24507(15) 0.80471(15) 0.0696(6) Uani 1 1 d . . .
H19 H 0.7325 1.2695 0.8574 0.083 Uiso 1 1 calc R . .
C20 C 0.90022(19) 1.24550(16) 0.69019(16) 0.0713(6) Uani 1 1 d . . .
H20 H 0.9666 1.2695 0.6655 0.086 Uiso 1 1 calc R . .
C22 C 0.8554(2) 1.28222(14) 0.76590(16) 0.0686(6) Uani 1 1 d . . .
C23 C 0.60332(19) 1.13274(16) 0.81263(15) 0.0755(7) Uani 1 1 d . . .
H23A H 0.5793 1.1707 0.8603 0.113 Uiso 1 1 calc R . .
H23B H 0.6254 1.0768 0.8378 0.113 Uiso 1 1 calc R . .
H23C H 0.5395 1.1253 0.7686 0.113 Uiso 1 1 calc R . .
C24 C 0.8377(2) 0.79375(16) 0.56213(16) 0.0854(8) Uani 1 1 d . . .
H24A H 0.9034 0.7564 0.5519 0.128 Uiso 1 1 calc R . .
H24B H 0.8643 0.8531 0.5696 0.128 Uiso 1 1 calc R . .
H24C H 0.7826 0.7903 0.5110 0.128 Uiso 1 1 calc R . .
C25 C 0.5393(2) 0.83683(16) 0.79984(17) 0.0820(7) Uani 1 1 d . . .
H25A H 0.5654 0.8955 0.8129 0.123 Uiso 1 1 calc R . .
H25B H 0.5166 0.8092 0.8550 0.123 Uiso 1 1 calc R . .
H25C H 0.4733 0.8385 0.7571 0.123 Uiso 1 1 calc R . .
C26 C 0.8974(2) 1.13188(18) 0.56656(17) 0.0927(8) Uani 1 1 d . . .
H26A H 0.8758 1.0712 0.5626 0.139 Uiso 1 1 calc R . .
H26B H 0.9813 1.1369 0.5709 0.139 Uiso 1 1 calc R . .
H26C H 0.8675 1.1621 0.5132 0.139 Uiso 1 1 calc R . .
C27 C 0.7322(3) 0.53545(17) 0.85934(19) 0.1058(10) Uani 1 1 d . . .
H27A H 0.7304 0.5688 0.9146 0.159 Uiso 1 1 calc R . .
H27B H 0.7658 0.4789 0.8722 0.159 Uiso 1 1 calc R . .
H27C H 0.6538 0.5285 0.8340 0.159 Uiso 1 1 calc R . .
C28 C 0.9805(2) 1.40619(18) 0.7604(2) 0.1106(10) Uani 1 1 d . . .
H28A H 1.0461 1.3706 0.7451 0.166 Uiso 1 1 calc R . .
H28B H 1.0076 1.4544 0.7976 0.166 Uiso 1 1 calc R . .
H28C H 0.9421 1.4282 0.7057 0.166 Uiso 1 1 calc R . .
C29 C 0.2168(7) 1.0546(4) 1.0500(4) 0.1551(18) Uani 1 1 d . . .
H29 H 0.2013 1.1017 1.0877 0.186 Uiso 1 1 calc R . .
C30 C 0.3043(7) 1.0601(4) 0.9924(5) 0.1651(18) Uani 1 1 d . . .
H30 H 0.3483 1.1113 0.9900 0.198 Uiso 1 1 calc R . .
C31 C 0.2668(6) 0.9192(4) 0.9404(3) 0.1467(16) Uani 1 1 d . . .
H31 H 0.2846 0.8728 0.9025 0.176 Uiso 1 1 calc R . .
C32 C 0.1506(4) 0.9805(5) 1.0537(3) 0.1587(18) Uani 1 1 d . . .
H32 H 0.0890 0.9766 1.0928 0.190 Uiso 1 1 calc R . .
C33 C 0.1773(5) 0.9112(3) 0.9977(4) 0.1552(16) Uani 1 1 d . . .
H33 H 0.1344 0.8595 0.9993 0.186 Uiso 1 1 calc R . .
C34 C 0.3290(4) 0.9923(5) 0.9379(3) 0.1554(16) Uani 1 1 d . . .
H34 H 0.3900 0.9969 0.8984 0.186 Uiso 1 1 calc R . .

loop_
_atom_site_aniso_label
_atom_site_aniso_U_11
_atom_site_aniso_U_22
_atom_site_aniso_U_33
_atom_site_aniso_U_23
_atom_site_aniso_U_13
_atom_site_aniso_U_12
O1 0.0950(12) 0.0789(12) 0.1071(13) 0.0399(10) 0.0235(10) 0.0265(9)
O2 0.1009(13) 0.0844(13) 0.1148(14) -0.0247(11) -0.0083(11) -0.0309(11)
C1 0.0449(10) 0.0481(12) 0.0383(10) -0.0010(9) 0.0049(7) -0.0014(9)
C2 0.0485(10) 0.0496(12) 0.0467(11) 0.0040(9) -0.0003(9) 0.0010(9)
C3 0.0497(10) 0.0452(12) 0.0419(10) 0.0002(8) 0.0044(8) 0.0012(9)
C4 0.0484(10) 0.0529(12) 0.0489(11) 0.0025(9) -0.0056(9) -0.0029(9)
C5 0.0470(10) 0.0460(12) 0.0440(10) -0.0033(9) 0.0027(8) -0.0024(9)
C6 0.0470(10) 0.0522(13) 0.0454(11) -0.0006(9) -0.0014(8) -0.0030(9)
C7 0.0499(10) 0.0562(14) 0.0509(11) 0.0010(10) -0.0043(9) 0.0020(10)
C8 0.0501(11) 0.0505(12) 0.0537(12) 0.0022(9) -0.0095(9) 0.0003(9)
C9 0.0548(11) 0.0453(12) 0.0498(11) -0.0025(9) -0.0013(9) -0.0063(9)
C10 0.0523(11) 0.0604(13) 0.0535(12) 0.0062(10) 0.0030(9) 0.0011(10)
C11 0.0605(11) 0.0435(12) 0.0522(11) 0.0016(9) 0.0034(10) -0.0009(9)
C12 0.0614(12) 0.0557(14) 0.0569(12) 0.0053(10) 0.0072(10) 0.0029(10)
C14 0.0682(13) 0.0701(15) 0.0560(13) 0.0148(11) 0.0063(10) 0.0008(12)
C15 0.0627(12) 0.0610(14) 0.0686(14) 0.0176(11) 0.0014(11) 0.0091(11)
C16 0.0569(11) 0.0570(13) 0.0574(12) -0.0059(10) -0.0077(10) -0.0002(10)
C17 0.0636(13) 0.0632(15) 0.0743(15) 0.0082(12) 0.0137(11) 0.0137(11)
C18 0.0596(12) 0.0659(15) 0.0579(13) 0.0028(11) -0.0030(10) -0.0085(11)
C19 0.0719(14) 0.0688(16) 0.0676(14) -0.0149(12) -0.0013(11) -0.0056(13)
C20 0.0606(12) 0.0739(16) 0.0787(16) 0.0088(13) -0.0066(12) -0.0172(12)
C22 0.0721(14) 0.0576(14) 0.0747(16) -0.0104(12) -0.0131(12) -0.0107(12)
C23 0.0713(14) 0.0819(17) 0.0742(15) -0.0123(13) 0.0124(12) -0.0092(12)
C24 0.1010(18) 0.0770(17) 0.0811(16) 0.0149(13) 0.0358(14) 0.0185(14)
C25 0.0809(15) 0.0811(18) 0.0857(16) 0.0148(13) 0.0244(13) 0.0134(13)
C26 0.0836(17) 0.109(2) 0.0867(18) -0.0085(15) 0.0241(14) -0.0281(15)
C27 0.136(2) 0.0795(19) 0.104(2) 0.0372(16) 0.0355(19) 0.0169(17)
C28 0.0873(18) 0.086(2) 0.158(3) -0.0084(18) -0.0055(19) -0.0384(16)
C29 0.204(5) 0.137(4) 0.120(4) -0.018(3) -0.035(4) 0.046(4)
C30 0.238(7) 0.134(4) 0.121(4) 0.021(3) -0.020(4) -0.006(4)
C31 0.138(4) 0.159(5) 0.141(4) -0.035(3) -0.023(3) 0.029(3)
C32 0.120(3) 0.236(6) 0.119(3) -0.022(4) -0.014(3) 0.030(4)
C33 0.139(4) 0.165(5) 0.157(4) -0.013(4) -0.049(3) -0.017(3)
C34 0.150(4) 0.196(5) 0.119(3) -0.009(4) -0.002(3) 0.003(4)

loop_
_atom_type_symbol
_atom_type_description
_atom_type_scat_dispersion_real
_atom_type_scat_dispersion_imag
_atom_type_scat_source
C C 0.0033 0.0016 'International Tables Vol C Tables 4.2.6.8 and 6.1.1.4'
H H 0.0000 0.0000 'International Tables Vol C Tables 4.2.6.8 and 6.1.1.4'
O O 0.0106 0.0060 'International Tables Vol C Tables 4.2.6.8 and 6.1.1.4'

loop_
_geom_angle_atom_site_label_1
_geom_angle_atom_site_label_2
_geom_angle_atom_site_label_3
_geom_angle
_geom_angle_site_symmetry_1
_geom_angle_site_symmetry_3
_geom_angle_publ_flag
C15 O1 C27 118.52(18) . . ?
C22 O2 C28 117.4(2) . . ?
C3 C1 C5 120.64(16) . . ?
C3 C1 C1 119.8(2) . 3_676 ?
C5 C1 C1 119.5(2) . 3_676 ?
C7 C2 C3 118.54(17) . . ?
C7 C2 C4 118.84(16) . . ?
C3 C2 C4 122.61(16) . . ?
C2 C3 C1 119.27(16) . . ?
C2 C3 C11 122.17(17) . . ?
C1 C3 C11 118.56(17) . . ?
C10 C4 C12 119.27(18) . . ?
C10 C4 C2 119.97(17) . . ?
C12 C4 C2 120.69(17) . . ?
C6 C5 C1 118.86(17) . . ?
C6 C5 C9 122.56(17) . . ?
C1 C5 C9 118.56(16) . . ?
C7 C6 C5 119.05(17) . . ?
C7 C6 C8 119.79(17) . . ?
C5 C6 C8 121.16(17) . . ?
C6 C7 C2 123.61(18) . . ?
C6 C7 H7 118.2 . . ?
C2 C7 H7 118.2 . . ?
C18 C8 C16 119.98(19) . . ?
C18 C8 C6 120.94(18) . . ?
C16 C8 C6 119.08(17) . . ?
C11 C9 C5 122.01(18) 3_676 . ?
C11 C9 H9 119.0 3_676 . ?
C5 C9 H9 119.0 . . ?
C4 C10 C14 119.50(18) . . ?
C4 C10 C25 120.72(19) . . ?
C14 C10 C25 119.77(18) . . ?
C9 C11 C3 121.50(18) 3_676 . ?
C9 C11 H11 119.3 3_676 . ?
C3 C11 H11 119.3 . . ?
C17 C12 C4 119.79(18) . . ?
C17 C12 C24 119.42(18) . . ?
C4 C12 C24 120.79(19) . . ?
C15 C14 C10 120.60(19) . . ?
C15 C14 H14 119.7 . . ?
C10 C14 H14 119.7 . . ?
C17 C15 C14 119.7(2) . . ?
C17 C15 O1 115.93(19) . . ?
C14 C15 O1 124.4(2) . . ?
C19 C16 C8 118.86(19) . . ?
C19 C16 C23 119.97(19) . . ?
C8 C16 C23 121.17(18) . . ?
C15 C17 C12 121.2(2) . . ?
C15 C17 H17 119.4 . . ?
C12 C17 H17 119.4 . . ?
C8 C18 C20 119.2(2) . . ?
C8 C18 C26 121.1(2) . . ?
C20 C18 C26 119.69(19) . . ?
C22 C19 C16 121.4(2) . . ?
C22 C19 H19 119.3 . . ?
C16 C19 H19 119.3 . . ?
C22 C20 C18 120.3(2) . . ?
C22 C20 H20 119.8 . . ?
C18 C20 H20 119.8 . . ?
C20 C22 C19 120.1(2) . . ?
C20 C22 O2 123.8(2) . . ?
C19 C22 O2 116.0(2) . . ?
C16 C23 H23A 109.5 . . ?
C16 C23 H23B 109.5 . . ?
H23A C23 H23B 109.5 . . ?
C16 C23 H23C 109.5 . . ?
H23A C23 H23C 109.5 . . ?
H23B C23 H23C 109.5 . . ?
C12 C24 H24A 109.5 . . ?
C12 C24 H24B 109.5 . . ?
H24A C24 H24B 109.5 . . ?
C12 C24 H24C 109.5 . . ?
H24A C24 H24C 109.5 . . ?
H24B C24 H24C 109.5 . . ?
C10 C25 H25A 109.5 . . ?
C10 C25 H25B 109.5 . . ?
H25A C25 H25B 109.5 . . ?
C10 C25 H25C 109.5 . . ?
H25A C25 H25C 109.5 . . ?
H25B C25 H25C 109.5 . . ?
C18 C26 H26A 109.5 . . ?
C18 C26 H26B 109.5 . . ?
H26A C26 H26B 109.5 . . ?
C18 C26 H26C 109.5 . . ?
H26A C26 H26C 109.5 . . ?
H26B C26 H26C 109.5 . . ?
O1 C27 H27A 109.5 . . ?
O1 C27 H27B 109.5 . . ?
H27A C27 H27B 109.5 . . ?
O1 C27 H27C 109.5 . . ?
H27A C27 H27C 109.5 . . ?
H27B C27 H27C 109.5 . . ?
O2 C28 H28A 109.5 . . ?
O2 C28 H28B 109.5 . . ?
H28A C28 H28B 109.5 . . ?
O2 C28 H28C 109.5 . . ?
H28A C28 H28C 109.5 . . ?
H28B C28 H28C 109.5 . . ?
C30 C29 C32 120.4(5) . . ?
C30 C29 H29 119.8 . . ?
C32 C29 H29 119.8 . . ?
C29 C30 C34 120.7(6) . . ?
C29 C30 H30 119.6 . . ?
C34 C30 H30 119.6 . . ?
C34 C31 C33 120.8(5) . . ?
C34 C31 H31 119.6 . . ?
C33 C31 H31 119.6 . . ?
C29 C32 C33 118.3(5) . . ?
C29 C32 H32 120.9 . . ?
C33 C32 H32 120.9 . . ?
C31 C33 C32 119.5(5) . . ?
C31 C33 H33 120.2 . . ?
C32 C33 H33 120.2 . . ?
C31 C34 C30 120.3(5) . . ?
C31 C34 H34 119.8 . . ?
C30 C34 H34 119.8 . . ?

loop_
_geom_bond_atom_site_label_1
_geom_bond_atom_site_label_2
_geom_bond_distance
_geom_bond_site_symmetry_2
_geom_bond_publ_flag
O1 C15 1.370(2) . ?
O1 C27 1.393(3) . ?
O2 C22 1.372(3) . ?
O2 C28 1.407(3) . ?
C1 C3 1.416(2) . ?
C1 C5 1.419(2) . ?
C1 C1 1.440(3) 3_676 ?
C2 C7 1.386(2) . ?
C2 C3 1.413(3) . ?
C2 C4 1.493(3) . ?
C3 C11 1.426(3) . ?
C4 C10 1.386(3) . ?
C4 C12 1.398(3) . ?
C5 C6 1.415(3) . ?
C5 C9 1.420(3) . ?
C6 C7 1.374(3) . ?
C6 C8 1.493(3) . ?
C7 H7 0.9300 . ?
C8 C18 1.382(3) . ?
C8 C16 1.408(3) . ?
C9 C11 1.346(3) 3_676 ?
C9 H9 0.9300 . ?
C10 C14 1.395(3) . ?
C10 C25 1.503(3) . ?
C11 C9 1.346(3) 3_676 ?
C11 H11 0.9300 . ?
C12 C17 1.372(3) . ?
C12 C24 1.502(3) . ?
C14 C15 1.370(3) . ?
C14 H14 0.9300 . ?
C15 C17 1.368(3) . ?
C16 C19 1.372(3) . ?
C16 C23 1.500(3) . ?
C17 H17 0.9300 . ?
C18 C20 1.401(3) . ?
C18 C26 1.505(3) . ?
C19 C22 1.369(3) . ?
C19 H19 0.9300 . ?
C20 C22 1.367(3) . ?
C20 H20 0.9300 . ?
C23 H23A 0.9600 . ?
C23 H23B 0.9600 . ?
C23 H23C 0.9600 . ?
C24 H24A 0.9600 . ?
C24 H24B 0.9600 . ?
C24 H24C 0.9600 . ?
C25 H25A 0.9600 . ?
C25 H25B 0.9600 . ?
C25 H25C 0.9600 . ?
C26 H26A 0.9600 . ?
C26 H26B 0.9600 . ?
C26 H26C 0.9600 . ?
C27 H27A 0.9600 . ?
C27 H27B 0.9600 . ?
C27 H27C 0.9600 . ?
C28 H28A 0.9600 . ?
C28 H28B 0.9600 . ?
C28 H28C 0.9600 . ?
C29 C30 1.340(7) . ?
C29 C32 1.363(7) . ?
C29 H29 0.9300 . ?
C30 C34 1.346(7) . ?
C30 H30 0.9300 . ?
C31 C34 1.324(6) . ?
C31 C33 1.359(6) . ?
C31 H31 0.9300 . ?
C32 C33 1.383(6) . ?
C32 H32 0.9300 . ?
C33 H33 0.9300 . ?
C34 H34 0.9300 . ?

loop_
_geom_torsion_atom_site_label_1
_geom_torsion_atom_site_label_2
_geom_torsion_atom_site_label_3
_geom_torsion_atom_site_label_4
_geom_torsion
_geom_torsion_site_symmetry_1
_geom_torsion_site_symmetry_2
_geom_torsion_site_symmetry_3
_geom_torsion_site_symmetry_4
_geom_torsion_publ_flag
C7 C2 C3 C1 1.1(2) . . . . ?
C4 C2 C3 C1 -179.90(16) . . . . ?
C7 C2 C3 C11 -178.33(16) . . . . ?
C4 C2 C3 C11 0.7(3) . . . . ?
C5 C1 C3 C2 0.2(2) . . . . ?
C1 C1 C3 C2 179.87(18) 3_676 . . . ?
C5 C1 C3 C11 179.70(15) . . . . ?
C1 C1 C3 C11 -0.7(3) 3_676 . . . ?
C7 C2 C4 C10 84.7(2) . . . . ?
C3 C2 C4 C10 -94.2(2) . . . . ?
C7 C2 C4 C12 -92.0(2) . . . . ?
C3 C2 C4 C12 89.0(2) . . . . ?
C3 C1 C5 C6 -1.7(2) . . . . ?
C1 C1 C5 C6 178.66(18) 3_676 . . . ?
C3 C1 C5 C9 179.49(15) . . . . ?
C1 C1 C5 C9 -0.1(3) 3_676 . . . ?
C1 C5 C6 C7 1.8(3) . . . . ?
C9 C5 C6 C7 -179.43(16) . . . . ?
C1 C5 C6 C8 -177.68(15) . . . . ?
C9 C5 C6 C8 1.1(3) . . . . ?
C5 C6 C7 C2 -0.5(3) . . . . ?
C8 C6 C7 C2 179.03(17) . . . . ?
C3 C2 C7 C6 -1.0(3) . . . . ?
C4 C2 C7 C6 179.96(17) . . . . ?
C7 C6 C8 C18 97.0(2) . . . . ?
C5 C6 C8 C18 -83.5(2) . . . . ?
C7 C6 C8 C16 -82.6(2) . . . . ?
C5 C6 C8 C16 96.9(2) . . . . ?
C6 C5 C9 C11 -178.41(16) . . . 3_676 ?
C1 C5 C9 C11 0.3(3) . . . 3_676 ?
C12 C4 C10 C14 0.2(3) . . . . ?
C2 C4 C10 C14 -176.64(17) . . . . ?
C12 C4 C10 C25 -178.6(2) . . . . ?
C2 C4 C10 C25 4.6(3) . . . . ?
C2 C3 C11 C9 179.94(16) . . . 3_676 ?
C1 C3 C11 C9 0.5(3) . . . 3_676 ?
C10 C4 C12 C17 -0.5(3) . . . . ?
C2 C4 C12 C17 176.31(18) . . . . ?
C10 C4 C12 C24 179.04(19) . . . . ?
C2 C4 C12 C24 -4.2(3) . . . . ?
C4 C10 C14 C15 -0.4(3) . . . . ?
C25 C10 C14 C15 178.4(2) . . . . ?
C10 C14 C15 C17 0.9(3) . . . . ?
C10 C14 C15 O1 -178.9(2) . . . . ?
C27 O1 C15 C17 -164.5(2) . . . . ?
C27 O1 C15 C14 15.3(4) . . . . ?
C18 C8 C16 C19 2.6(3) . . . . ?
C6 C8 C16 C19 -177.83(17) . . . . ?
C18 C8 C16 C23 -177.08(19) . . . . ?
C6 C8 C16 C23 2.5(3) . . . . ?
C14 C15 C17 C12 -1.2(3) . . . . ?
O1 C15 C17 C12 178.62(19) . . . . ?
C4 C12 C17 C15 1.0(3) . . . . ?
C24 C12 C17 C15 -178.5(2) . . . . ?
C16 C8 C18 C20 -2.0(3) . . . . ?
C6 C8 C18 C20 178.39(18) . . . . ?
C16 C8 C18 C26 177.01(19) . . . . ?
C6 C8 C18 C26 -2.6(3) . . . . ?
C8 C16 C19 C22 -0.5(3) . . . . ?
C23 C16 C19 C22 179.2(2) . . . . ?
C8 C18 C20 C22 -0.6(3) . . . . ?
C26 C18 C20 C22 -179.7(2) . . . . ?
C18 C20 C22 C19 2.7(3) . . . . ?
C18 C20 C22 O2 -178.4(2) . . . . ?
C16 C19 C22 C20 -2.1(3) . . . . ?
C16 C19 C22 O2 178.91(19) . . . . ?
C28 O2 C22 C20 14.8(3) . . . . ?
C28 O2 C22 C19 -166.3(2) . . . . ?
C32 C29 C30 C34 -0.7(7) . . . . ?
C30 C29 C32 C33 1.1(7) . . . . ?
C34 C31 C33 C32 0.4(7) . . . . ?
C29 C32 C33 C31 -0.9(6) . . . . ?
C33 C31 C34 C30 0.0(7) . . . . ?
C29 C30 C34 C31 0.2(7) . . . . ?
